data_2312987
loop_
_publ_author_name
'Peloquin, Andrew J.'
'McMillen, Colin D.'
'Pennington, William T.'

_publ_section_title
;
 Halogen and hydrogen bonding of 3,6-bis(pyridin-2-yl)-1,2,4,5-tetrazine
 and 3,6-bis(pyridin-4-yl)-1,2,4,5-tetrazine.
;
_journal_coeditor_code QF3073
_journal_issue 'Pt 7'
_journal_name_full 'Acta crystallographica. Section C, Structural chemistry'
_journal_page_first 351
_journal_page_last 357
_journal_paper_doi 10.1107/S2053229626005814
_journal_volume 82
_journal_year 2026
_chemical_formula_iupac 'C6 F4 I2, C12 H8 N6'
_chemical_formula_moiety 'C6 F4 I2, C12 H8 N6'
_chemical_formula_sum 'C18 H8 F4 I2 N6'
_chemical_formula_weight 638.107
_chemical_name_common
;
4-bptz:<i>p</i>-F~4~DIB
;
_chemical_name_systematic
;
3,6-Bis(pyyridin-4-yl)-1,2,4,5-tetrazine--1,4-diiodotetrafluorobenzene (1/1)
;
_space_group_crystal_system monoclinic
_space_group_IT_number 14
_space_group_name_Hall '-P 2ybc'
_space_group_name_H-M_alt 'P 1 21/c 1'
_audit_creation_method
;
Olex2 1.5
(compiled 2025.07.13 svn.rb7424aed for OlexSys, GUI svn.r7314)
;
_cell_angle_alpha 90
_cell_angle_beta 110.474(3)
_cell_angle_gamma 90
_cell_formula_units_Z 2
_cell_length_a 10.5889(11)
_cell_length_b 10.6763(11)
_cell_length_c 8.9523(8)
_cell_measurement_reflns_used 9979
_cell_measurement_temperature 100(2)
_cell_measurement_theta_max 27.10
_cell_measurement_theta_min 2.80
_cell_volume 948.13(16)
_computing_cell_refinement
;
SAINT (Bruker, 2017)
;
_computing_data_collection
;
APEX3 (Bruker, 2017)
;
_computing_data_reduction
;
SAINT (Bruker, 2017)
;
_computing_molecular_graphics
;
Mercury (Macrae <i>et al.</i>, 2020)
;
_computing_publication_material
;
OLEX2 (Dolomanov <i>et al.</i>, 2009)
;
_computing_structure_refinement
;
SHELXL2018 (Sheldrick, 2015<i>b</i>)
;
_computing_structure_solution
;
SHELXT2018 (Sheldrick, 2015<i>a</i>)
;
_diffrn_ambient_temperature 100.01
_diffrn_measured_fraction_theta_full 0.9983
_diffrn_measured_fraction_theta_max 0.9985
_diffrn_measurement_device_type 'Bruker D8 VENTURE PHOTON 2'
_diffrn_measurement_method '\f and \w scans'
_diffrn_radiation_type MoK\a
_diffrn_radiation_wavelength 0.71073
_diffrn_reflns_av_R_equivalents 0.0297
_diffrn_reflns_av_unetI/netI 0.0148
_diffrn_reflns_limit_h_max 13
_diffrn_reflns_limit_h_min -13
_diffrn_reflns_limit_k_max 13
_diffrn_reflns_limit_k_min -13
_diffrn_reflns_limit_l_max 10
_diffrn_reflns_limit_l_min -11
_diffrn_reflns_number 17833
_diffrn_reflns_theta_full 25.2417
_diffrn_reflns_theta_max 26.37
_diffrn_reflns_theta_min 2.80
_diffrn_source 'Incoatec I\mS'
_diffrn_source_current 1.0
_diffrn_source_power 0.05
_diffrn_source_voltage 50.0
_diffrn_standards_number 0
_exptl_absorpt_coefficient_mu 3.376
_exptl_absorpt_correction_T_max 0.7455
_exptl_absorpt_correction_T_min 0.5699
_exptl_absorpt_correction_type multi-scan
_exptl_absorpt_process_details
;
(SADABS; Bruker, 2017)
;
_exptl_crystal_colour red
_exptl_crystal_density_diffrn 2.235
_exptl_crystal_density_method 'not measured'
_exptl_crystal_description block
_exptl_crystal_F_000 598.827
_exptl_crystal_size_max 0.286
_exptl_crystal_size_mid 0.232
_exptl_crystal_size_min 0.091
_refine_diff_density_max 0.3878
_refine_diff_density_min -0.3866
_refine_ls_goodness_of_fit_ref 1.0514
_refine_ls_hydrogen_treatment constr
_refine_ls_matrix_type full
_refine_ls_number_constraints 8
_refine_ls_number_parameters 136
_refine_ls_number_reflns 1933
_refine_ls_number_restraints 0
_refine_ls_restrained_S_all 1.0514
_refine_ls_R_factor_all 0.0136
_refine_ls_R_factor_gt 0.0125
_refine_ls_shift/su_max 0.0005
_refine_ls_shift/su_mean 0.0001
_refine_ls_structure_factor_coef Fsqd
_refine_ls_weighting_details 'w=1/[\s^2^(Fo^2^)+(0.0100P)^2^+1.1308P] where P=(Fo^2^+2Fc^2^)/3'
_refine_ls_weighting_scheme calc
_refine_ls_wR_factor_gt 0.0316
_refine_ls_wR_factor_ref 0.0326
_reflns_number_gt 1852
_reflns_number_total 1933
_reflns_threshold_expression I>=2u(I)
_cod_data_source_file qf3073sup1.cif
_cod_data_source_block 4
_cod_database_code 2312987

loop_
_space_group_symop_id
_space_group_symop_operation_xyz
1 x,y,z
2 -x,y+1/2,-z+1/2
3 -x,-y,-z
4 x,-y-1/2,z-1/2

loop_
_atom_site_type_symbol
_atom_site_label
_atom_site_fract_x
_atom_site_fract_y
_atom_site_fract_z
_atom_site_U_iso_or_equiv
_atom_site_adp_type
_atom_site_occupancy
I I1 0.157844(11) 0.483409(11) 0.714064(13) 0.01383(5) Uani 1.000000
F F1 0.16597(11) 0.68889(10) 0.98385(13) 0.0187(2) Uani 1.000000
F F2 0.03825(12) 0.70384(10) 1.19149(13) 0.0204(2) Uani 1.000000
C C7 0.06612(19) 0.49257(16) 0.8872(2) 0.0135(4) Uani 1.000000
C C8 0.08315(18) 0.59480(16) 0.9890(2) 0.0139(3) Uani 1.000000
C C9 0.01843(18) 0.60208(16) 1.0978(2) 0.0140(3) Uani 1.000000
N N1 0.52874(16) 0.61398(14) -0.04853(18) 0.0144(3) Uani 1.000000
N N2 0.47531(16) 0.60946(14) 0.06411(18) 0.0144(3) Uani 1.000000
N N3 0.27334(17) 0.47767(14) 0.4730(2) 0.0166(3) Uani 1.000000
C C1 0.44768(19) 0.49532(16) 0.1097(2) 0.0127(4) Uani 1.000000
C C2 0.38641(18) 0.48908(16) 0.2345(2) 0.0129(4) Uani 1.000000
C C3 0.32418(18) 0.37999(17) 0.2589(2) 0.0146(4) Uani 1.000000
H H3 0.32018(18) 0.30762(17) 0.1957(2) 0.0176(4) Uiso 1.000000
C C4 0.26821(19) 0.37947(17) 0.3776(2) 0.0171(4) Uani 1.000000
H H4 0.22386(19) 0.30560(17) 0.3922(2) 0.0205(4) Uiso 1.000000
C C5 0.33432(19) 0.58173(17) 0.4491(2) 0.0158(4) Uani 1.000000
H H5 0.33894(19) 0.65177(17) 0.5163(2) 0.0190(4) Uiso 1.000000
C C6 0.39113(18) 0.59277(16) 0.3315(2) 0.0142(4) Uani 1.000000
H H6 0.43216(18) 0.66882(16) 0.3174(2) 0.0170(4) Uiso 1.000000

loop_
_atom_site_aniso_label
_atom_site_aniso_U_11
_atom_site_aniso_U_22
_atom_site_aniso_U_33
_atom_site_aniso_U_12
_atom_site_aniso_U_13
_atom_site_aniso_U_23
I1 0.01529(7) 0.01534(7) 0.01214(7) 0.00126(4) 0.00642(5) 0.00108(4)
F1 0.0222(6) 0.0161(5) 0.0200(6) -0.0077(4) 0.0100(5) -0.0006(4)
F2 0.0290(6) 0.0154(5) 0.0196(6) -0.0053(5) 0.0118(5) -0.0070(4)
C7 0.0149(9) 0.0158(8) 0.0102(8) 0.0008(7) 0.0050(7) 0.0011(6)
C8 0.0134(8) 0.0131(8) 0.0145(9) -0.0025(7) 0.0038(7) 0.0017(7)
C9 0.0165(9) 0.0129(8) 0.0113(8) -0.0013(7) 0.0030(7) -0.0024(6)
N1 0.0179(8) 0.0123(7) 0.0149(7) 0.0007(6) 0.0081(6) 0.0008(6)
N2 0.0168(8) 0.0124(7) 0.0154(7) -0.0003(6) 0.0074(6) 0.0014(6)
N3 0.0183(8) 0.0184(8) 0.0160(8) 0.0027(6) 0.0095(7) 0.0013(6)
C1 0.0130(9) 0.0119(8) 0.0132(9) 0.0015(6) 0.0046(7) 0.0019(6)
C2 0.0134(9) 0.0129(8) 0.0123(9) 0.0025(6) 0.0041(7) 0.0015(6)
C3 0.0163(9) 0.0132(8) 0.0147(9) -0.0010(7) 0.0057(7) -0.0012(7)
C4 0.0179(9) 0.0160(9) 0.0186(9) -0.0025(7) 0.0080(8) 0.0013(7)
C5 0.0178(9) 0.0135(8) 0.0167(9) 0.0040(7) 0.0068(7) -0.0009(7)
C6 0.0157(9) 0.0112(8) 0.0158(9) 0.0009(7) 0.0057(7) 0.0009(7)

loop_
_atom_type_symbol
_atom_type_scat_Cromer_Mann_a1
_atom_type_scat_Cromer_Mann_a2
_atom_type_scat_Cromer_Mann_a3
_atom_type_scat_Cromer_Mann_a4
_atom_type_scat_Cromer_Mann_b1
_atom_type_scat_Cromer_Mann_b2
_atom_type_scat_Cromer_Mann_b3
_atom_type_scat_Cromer_Mann_b4
_atom_type_scat_Cromer_Mann_c
_atom_type_scat_dispersion_source
_atom_type_scat_dispersion_real
_atom_type_scat_dispersion_imag
_atom_type_scat_source
C 2.31000 1.02000 1.58860 0.86500 20.84390 10.20750 0.56870 51.65120 0.21560 'Brennan, Cowan, Rev. Sci. Instrum., 1992, 63, 850' 0.00313 0.00162 'International Tables Volume C Table 6.1.1.4 (pp. 500-502)'
F 3.53920 2.64120 1.51700 1.02430 10.28250 4.29440 0.26150 26.14760 0.27760 'Brennan, Cowan, Rev. Sci. Instrum., 1992, 63, 850' 0.01756 0.01033 'International Tables Volume C Table 6.1.1.4 (pp. 500-502)'
H 0.49300 0.32291 0.14019 0.04081 10.51090 26.12570 3.14236 57.79970 0.00304 'Brennan, Cowan, Rev. Sci. Instrum., 1992, 63, 850' 0.00000 0.00000 'International Tables Volume C Table 6.1.1.4 (pp. 500-502)'
I 20.14720 18.99490 7.51380 2.27350 4.34700 0.38140 27.76600 66.87760 4.07120 'Brennan, Cowan, Rev. Sci. Instrum., 1992, 63, 850' -0.43777 1.82087 'International Tables Volume C Table 6.1.1.4 (pp. 500-502)'
N 12.21260 3.13220 2.01250 1.16630 0.00570 9.89330 28.99750 0.58260 -11.52900 'Brennan, Cowan, Rev. Sci. Instrum., 1992, 63, 850' 0.00612 0.00332 'International Tables Volume C Table 6.1.1.4 (pp. 500-502)'

loop_
_geom_angle_atom_site_label_1
_geom_angle_atom_site_label_2
_geom_angle_atom_site_label_3
_geom_angle_site_symmetry_1
_geom_angle_site_symmetry_3
_geom_angle
_geom_angle_publ_flag
C8 C7 I1 . . 122.13(13) ?
C9 C7 I1 3_567 . 121.23(13) ?
C9 C7 C8 3_567 . 116.61(17) ?
C7 C8 F1 . . 120.01(16) ?
C9 C8 F1 . . 118.31(16) ?
C9 C8 C7 . . 121.67(17) ?
C7 C9 F2 3_567 . 119.57(16) ?
C8 C9 F2 . . 118.71(16) ?
C8 C9 C7 . 3_567 121.72(17) ?
C1 N1 N2 3_665 . 117.95(15) ?
C1 N2 N1 . . 117.44(15) ?
C5 N3 C4 . . 117.49(16) ?
N2 C1 N1 . 3_665 124.61(17) ?
C2 C1 N1 . 3_665 117.44(15) ?
C2 C1 N2 . . 117.95(15) ?
C3 C2 C1 . . 120.91(16) ?
C6 C2 C1 . . 120.33(16) ?
C6 C2 C3 . . 118.76(17) ?
H3 C3 C2 . . 120.78(11) ?
C4 C3 C2 . . 118.45(17) ?
C4 C3 H3 . . 120.78(11) ?
C3 C4 N3 . . 123.50(17) ?
H4 C4 N3 . . 118.25(11) ?
H4 C4 C3 . . 118.25(11) ?
H5 C5 N3 . . 118.24(11) ?
C6 C5 N3 . . 123.52(17) ?
C6 C5 H5 . . 118.24(11) ?
C5 C6 C2 . . 118.27(17) ?
H6 C6 C2 . . 120.87(11) ?
H6 C6 C5 . . 120.87(11) ?

loop_
_geom_bond_atom_site_label_1
_geom_bond_atom_site_label_2
_geom_bond_site_symmetry_2
_geom_bond_distance
_geom_bond_publ_flag
I1 C7 . 2.0998(19) ?
F1 C8 . 1.345(2) ?
F2 C9 . 1.344(2) ?
C7 C8 . 1.392(2) ?
C7 C9 3_567 1.387(3) ?
C8 C9 . 1.375(3) ?
N1 N2 . 1.318(2) ?
N1 C1 3_665 1.349(2) ?
N2 C1 . 1.349(2) ?
N3 C4 . 1.341(2) ?
N3 C5 . 1.339(2) ?
C1 C2 . 1.477(3) ?
C2 C3 . 1.392(2) ?
C2 C6 . 1.397(2) ?
C3 H3 . 0.9500 ?
C3 C4 . 1.386(3) ?
C4 H4 . 0.9500 ?
C5 H5 . 0.9500 ?
C5 C6 . 1.388(3) ?
C6 H6 . 0.9500 ?

loop_
_geom_hbond_atom_site_label_D
_geom_hbond_atom_site_label_H
_geom_hbond_atom_site_label_A
_geom_hbond_site_symmetry_A
_geom_hbond_distance_DH
_geom_hbond_distance_HA
_geom_hbond_distance_DA
_geom_hbond_angle_DHA
C5 H5 F1 4_575 0.9500 2.441(2) 3.108(2) 127.06(5)
C6 H6 N1 4_576 0.9500 2.647(2) 3.462(2) 144.17(5)

loop_
_geom_torsion_atom_site_label_1
_geom_torsion_atom_site_label_2
_geom_torsion_atom_site_label_3
_geom_torsion_atom_site_label_4
_geom_torsion_site_symmetry_1
_geom_torsion_site_symmetry_2
_geom_torsion_site_symmetry_3
_geom_torsion_site_symmetry_4
_geom_torsion
_geom_torsion_publ_flag
I1 C7 C8 F1 . . . . -3.48(16) ?
I1 C7 C8 C9 . . . . 177.42(14) ?
I1 C7 C9 F2 . . 3_567 3_567 2.53(16) ?
I1 C7 C9 C8 . . 3_567 3_567 -177.44(14) ?
F1 C8 C7 C9 . . . 3_567 178.51(16) ?
F1 C8 C9 F2 . . . . 1.48(18) ?
F1 C8 C9 C7 . . . 3_567 -178.49(15) ?
F2 C9 C7 I1 . . 3_567 3_567 -2.53(19) ?
F2 C9 C7 C8 . . 3_567 3_567 179.44(16) ?
F2 C9 C8 C7 . . . . -179.41(16) ?
C7 C8 C9 C7 . . . 3_567 0.62(18) ?
C8 C7 C9 F2 . . 3_567 3_567 -179.44(15) ?
C8 C7 C9 C8 . . 3_567 3_567 0.59(17) ?
C8 C9 C7 I1 . . 3_567 3_567 177.44(14) ?
C8 C9 C7 C8 . . 3_567 3_567 -0.59(17) ?
C9 C7 C8 C9 3_567 . . . -0.59(17) ?
N1 N2 C1 N1 . . . 3_665 0.21(16) ?
N1 N2 C1 C2 . . . . -179.33(16) ?
N1 C1 C2 C3 3_665 . . . -16.1(2) ?
N1 C1 C2 C6 3_665 . . . 163.28(16) ?
N2 N1 C1 N2 . . 3_665 3_665 0.22(16) ?
N2 N1 C1 C2 . . 3_665 3_665 -179.33(16) ?
N2 C1 N1 N2 . . 3_665 3_665 -0.22(19) ?
N2 C1 C2 C3 . . . . 163.48(16) ?
N2 C1 C2 C6 . . . . -17.1(2) ?
N3 C4 C3 C2 . . . . -1.5(2) ?
N3 C5 C6 C2 . . . . -1.1(2) ?
C1 N1 N2 C1 3_665 . . . -0.20(15) ?
C1 C2 C3 C4 . . . . -179.93(17) ?
C1 C2 C6 C5 . . . . -178.85(17) ?
C2 C1 N1 N2 . . 3_665 3_665 179.33(16) ?
C3 C2 C6 C5 . . . . 0.5(2) ?
C3 C4 N3 C5 . . . . 1.1(2) ?
C4 N3 C5 C6 . . . . 0.3(2) ?
C4 C3 C2 C6 . . . . 0.7(2) ?

_cod_database_fobs_code 2312987
